data_7206153
loop_
_publ_author_name
'R\"ais\"anen, Minna T.'
'Nieger, Martin'
'Slawin, Alexandra M. Z.'
'Leskel\"a, Markku'
'Repo, Timo'

_publ_section_title
;
 Two- and three-dimensional packing diagrams of M(salophen) complexes
;
_journal_issue 14
_journal_name_full CrystEngComm
_journal_page_first 4701
_journal_paper_doi 10.1039/c0ce00926a
_journal_volume 13
_journal_year 2011
_chemical_formula_moiety 'C32 H38 Cu N2 O4, C1 H2 Cl2'
_chemical_formula_sum 'C33 H40 Cl2 Cu N2 O4'
_chemical_formula_weight 663.11
_chemical_name_common
;
N,N'-(o-phenylene)bis(4-
hexyloxysalicylideneiminato)copper(ii) dichloromethane solvate
;
_chemical_name_systematic
;
N,N'-(o-phenylene)bis(4-hexyloxysalicylideneiminato)copper(II)
dichloromethane solvate
;
_space_group_IT_number 14
_symmetry_cell_setting monoclinic
_symmetry_space_group_name_Hall '-P 2ybc'
_symmetry_space_group_name_H-M 'P 1 21/c 1'
_atom_sites_solution_hydrogens geom
_atom_sites_solution_primary direct
_atom_sites_solution_secondary difmap
_audit_creation_method SHELXL-97
_cell_angle_alpha 90.00
_cell_angle_beta 99.20(2)
_cell_angle_gamma 90.00
_cell_formula_units_Z 4
_cell_length_a 19.521(2)
_cell_length_b 14.028(2)
_cell_length_c 12.066(3)
_cell_measurement_reflns_used 7320
_cell_measurement_temperature 123(2)
_cell_measurement_theta_max 27.48
_cell_measurement_theta_min 3.09
_cell_volume 3261.7(10)
_computing_cell_refinement 'DirAx (Duisenberg, 1992)'
_computing_data_collection 'COLLECT (Nonius, 2002)'
_computing_data_reduction 'EVAL (Nonius, 2002)'
_computing_molecular_graphics 'SHELXTL (Sheldrick, 1997)'
_computing_publication_material 'SHELXTL (Sheldrick, 1997)'
_computing_structure_refinement 'SHELXL-97 (Sheldrick, 1997)'
_computing_structure_solution 'SIR2002 (Burla et al., 2003)'
_diffrn_ambient_temperature 123(2)
_diffrn_measured_fraction_theta_full 0.992
_diffrn_measured_fraction_theta_max 0.979
_diffrn_measurement_device_type KappaCCD
_diffrn_measurement_method 'omega & phi scans'
_diffrn_radiation_monochromator graphite
_diffrn_radiation_source 'fine-focus sealed tube'
_diffrn_radiation_type MoK\a
_diffrn_radiation_wavelength 0.71073
_diffrn_reflns_av_R_equivalents 0.1696
_diffrn_reflns_av_sigmaI/netI 0.1892
_diffrn_reflns_limit_h_max 25
_diffrn_reflns_limit_h_min -25
_diffrn_reflns_limit_k_max 18
_diffrn_reflns_limit_k_min -18
_diffrn_reflns_limit_l_max 15
_diffrn_reflns_limit_l_min -15
_diffrn_reflns_number 37445
_diffrn_reflns_theta_full 25.00
_diffrn_reflns_theta_max 27.48
_diffrn_reflns_theta_min 3.09
_exptl_absorpt_coefficient_mu 0.872
_exptl_absorpt_correction_T_max 0.9660
_exptl_absorpt_correction_T_min 0.6950
_exptl_absorpt_correction_type multi-scan
_exptl_absorpt_process_details 'SADABS (Sheldrick, 1996)'
_exptl_crystal_colour brown
_exptl_crystal_density_diffrn 1.350
_exptl_crystal_density_method 'not measured'
_exptl_crystal_description needle
_exptl_crystal_F_000 1388
_exptl_crystal_size_max 0.45
_exptl_crystal_size_mid 0.08
_exptl_crystal_size_min 0.04
_refine_diff_density_max 1.295
_refine_diff_density_min -1.151
_refine_diff_density_rms 0.160
_refine_ls_extinction_method none
_refine_ls_goodness_of_fit_ref 1.078
_refine_ls_hydrogen_treatment constr
_refine_ls_matrix_type full
_refine_ls_number_parameters 379
_refine_ls_number_reflns 7320
_refine_ls_number_restraints 0
_refine_ls_restrained_S_all 1.078
_refine_ls_R_factor_all 0.2237
_refine_ls_R_factor_gt 0.0862
_refine_ls_shift/su_max 0.000
_refine_ls_shift/su_mean 0.000
_refine_ls_structure_factor_coef Fsqd
_refine_ls_weighting_details 'calc w=1/[\s^2^(Fo^2^)+(0.1105P)^2^+7.7505P] where P=(Fo^2^+2Fc^2^)/3'
_refine_ls_weighting_scheme calc
_refine_ls_wR_factor_gt 0.1913
_refine_ls_wR_factor_ref 0.2613
_reflns_number_gt 3405
_reflns_number_total 7320
_reflns_threshold_expression >2sigma(I)
_cod_data_source_file c0ce00926a.txt
_cod_data_source_block sir2
_cod_original_sg_symbol_H-M 'P 21/c'
_cod_database_code 7206153

loop_
_symmetry_equiv_pos_as_xyz
'x, y, z'
'-x, y+1/2, -z+1/2'
'-x, -y, -z'
'x, -y-1/2, z-1/2'

loop_
_atom_site_label
_atom_site_type_symbol
_atom_site_fract_x
_atom_site_fract_y
_atom_site_fract_z
_atom_site_U_iso_or_equiv
_atom_site_adp_type
_atom_site_occupancy
_atom_site_symmetry_multiplicity
_atom_site_calc_flag
_atom_site_refinement_flags
_atom_site_disorder_assembly
_atom_site_disorder_group
Cu1 Cu 0.73806(4) 0.26264(5) 0.26951(6) 0.0185(3) Uani 1 1 d . . .
Cl1 Cl 0.77220(14) -0.10354(16) 0.15831(18) 0.0563(7) Uani 1 1 d . . .
O1 O 0.7841(3) 0.1721(3) 0.1860(3) 0.0230(11) Uani 1 1 d . . .
N1 N 0.7714(3) 0.3740(4) 0.1957(4) 0.0186(12) Uani 1 1 d . . .
C1 C 0.9888(5) -0.4649(5) -0.1839(6) 0.048(2) Uani 1 1 d . . .
H1A H 0.9895 -0.5283 -0.1498 0.072 Uiso 1 1 calc R . .
H1B H 1.0351 -0.4493 -0.1998 0.072 Uiso 1 1 calc R . .
H1C H 0.9555 -0.4642 -0.2539 0.072 Uiso 1 1 calc R . .
Cl2 Cl 0.76302(14) -0.10973(15) 0.39689(18) 0.0541(7) Uani 1 1 d . . .
O2 O 0.6937(2) 0.1569(3) 0.3337(3) 0.0216(11) Uani 1 1 d . . .
N2 N 0.6996(3) 0.3585(3) 0.3603(4) 0.0210(13) Uani 1 1 d . . .
C2 C 0.9671(4) -0.3912(5) -0.1028(6) 0.0347(19) Uani 1 1 d . . .
H2A H 1.0007 -0.3924 -0.0320 0.042 Uiso 1 1 calc R . .
H2B H 0.9209 -0.4085 -0.0849 0.042 Uiso 1 1 calc R . .
O3 O 0.9129(2) 0.0526(3) -0.0899(4) 0.0238(11) Uani 1 1 d . . .
C3 C 0.9639(4) -0.2895(5) -0.1519(6) 0.0308(18) Uani 1 1 d . . .
H3A H 1.0112 -0.2696 -0.1618 0.037 Uiso 1 1 calc R . .
H3B H 0.9347 -0.2902 -0.2269 0.037 Uiso 1 1 calc R . .
O4 O 0.5767(2) -0.0115(3) 0.5939(3) 0.0252(11) Uani 1 1 d . . .
C4 C 0.9344(4) -0.2159(5) -0.0775(6) 0.0261(16) Uani 1 1 d . . .
H4A H 0.9604 -0.2200 -0.0002 0.031 Uiso 1 1 calc R . .
H4B H 0.8853 -0.2318 -0.0744 0.031 Uiso 1 1 calc R . .
C5 C 0.9385(4) -0.1121(4) -0.1210(6) 0.0258(16) Uani 1 1 d . . .
H5A H 0.9876 -0.0944 -0.1201 0.031 Uiso 1 1 calc R . .
H5B H 0.9143 -0.1081 -0.1995 0.031 Uiso 1 1 calc R . .
C6 C 0.9058(4) -0.0434(4) -0.0493(5) 0.0207(15) Uani 1 1 d . . .
H6A H 0.8560 -0.0590 -0.0526 0.025 Uiso 1 1 calc R . .
H6B H 0.9287 -0.0484 0.0297 0.025 Uiso 1 1 calc R . .
C7 C 0.8830(4) 0.1267(4) -0.0383(5) 0.0204(15) Uani 1 1 d . . .
C8 C 0.8879(4) 0.2187(4) -0.0847(5) 0.0205(15) Uani 1 1 d . . .
H8A H 0.9095 0.2273 -0.1492 0.025 Uiso 1 1 calc R . .
C9 C 0.8612(3) 0.2950(5) -0.0355(5) 0.0200(15) Uani 1 1 d . . .
H9A H 0.8654 0.3567 -0.0661 0.024 Uiso 1 1 calc R . .
C10 C 0.8273(4) 0.2853(4) 0.0602(5) 0.0189(15) Uani 1 1 d . . .
C11 C 0.8191(4) 0.1905(4) 0.1043(5) 0.0193(15) Uani 1 1 d . . .
C12 C 0.8485(3) 0.1129(5) 0.0538(5) 0.0189(15) Uani 1 1 d . . .
H12A H 0.8447 0.0505 0.0826 0.023 Uiso 1 1 calc R . .
C13 C 0.8038(4) 0.3710(5) 0.1064(6) 0.0237(16) Uani 1 1 d . . .
H13A H 0.8119 0.4296 0.0711 0.028 Uiso 1 1 calc R . .
C14 C 0.7525(4) 0.4629(5) 0.2413(5) 0.0207(15) Uani 1 1 d . . .
C15 C 0.7697(4) 0.5549(5) 0.2060(6) 0.0246(16) Uani 1 1 d . . .
H15A H 0.7957 0.5613 0.1463 0.029 Uiso 1 1 calc R . .
C16 C 0.7489(4) 0.6358(5) 0.2580(6) 0.0313(19) Uani 1 1 d . . .
H16A H 0.7602 0.6973 0.2334 0.038 Uiso 1 1 calc R . .
C17 C 0.7109(4) 0.6267(5) 0.3472(6) 0.0253(17) Uani 1 1 d . . .
H17A H 0.6973 0.6821 0.3834 0.030 Uiso 1 1 calc R . .
C18 C 0.6936(4) 0.5381(4) 0.3820(5) 0.0227(16) Uani 1 1 d . . .
H18A H 0.6674 0.5329 0.4416 0.027 Uiso 1 1 calc R . .
C19 C 0.7136(4) 0.4552(4) 0.3315(5) 0.0203(15) Uani 1 1 d . . .
C20 C 0.6671(4) 0.3390(5) 0.4458(5) 0.0216(15) Uani 1 1 d . . .
H20A H 0.6559 0.3913 0.4896 0.026 Uiso 1 1 calc R . .
C21 C 0.6474(3) 0.2464(4) 0.4778(5) 0.0179(14) Uani 1 1 d . . .
C22 C 0.6128(4) 0.2394(5) 0.5732(5) 0.0240(16) Uani 1 1 d . . .
H22A H 0.6051 0.2960 0.6126 0.029 Uiso 1 1 calc R . .
C23 C 0.5899(4) 0.1543(5) 0.6103(5) 0.0260(17) Uani 1 1 d . . .
H23A H 0.5666 0.1521 0.6736 0.031 Uiso 1 1 calc R . .
C24 C 0.6022(3) 0.0689(4) 0.5513(5) 0.0185(14) Uani 1 1 d . . .
C25 C 0.6365(4) 0.0710(4) 0.4586(5) 0.0186(15) Uani 1 1 d . . .
H25A H 0.6441 0.0135 0.4208 0.022 Uiso 1 1 calc R . .
C26 C 0.6600(3) 0.1592(5) 0.4205(5) 0.0186(15) Uani 1 1 d . . .
C27 C 0.5897(4) -0.1034(4) 0.5440(5) 0.0244(16) Uani 1 1 d . . .
H27A H 0.6401 -0.1130 0.5455 0.029 Uiso 1 1 calc R . .
H27B H 0.5660 -0.1066 0.4652 0.029 Uiso 1 1 calc R . .
C28 C 0.5606(4) -0.1792(5) 0.6154(5) 0.0254(16) Uani 1 1 d . . .
H28A H 0.5096 -0.1719 0.6067 0.031 Uiso 1 1 calc R . .
H28B H 0.5798 -0.1683 0.6955 0.031 Uiso 1 1 calc R . .
C29 C 0.5778(4) -0.2816(5) 0.5833(6) 0.0287(17) Uani 1 1 d . . .
H29A H 0.5611 -0.2914 0.5022 0.034 Uiso 1 1 calc R . .
H29B H 0.6288 -0.2903 0.5966 0.034 Uiso 1 1 calc R . .
C30 C 0.5447(4) -0.3565(5) 0.6506(5) 0.0259(17) Uani 1 1 d . . .
H30A H 0.5582 -0.3419 0.7315 0.031 Uiso 1 1 calc R . .
H30B H 0.4936 -0.3498 0.6325 0.031 Uiso 1 1 calc R . .
C31 C 0.5633(4) -0.4606(5) 0.6316(6) 0.0342(19) Uani 1 1 d . . .
H31A H 0.6133 -0.4707 0.6600 0.041 Uiso 1 1 calc R . .
H31B H 0.5553 -0.4742 0.5501 0.041 Uiso 1 1 calc R . .
C32 C 0.5202(4) -0.5306(5) 0.6912(6) 0.0344(19) Uani 1 1 d . . .
H32A H 0.5337 -0.5962 0.6769 0.052 Uiso 1 1 calc R . .
H32B H 0.4708 -0.5217 0.6624 0.052 Uiso 1 1 calc R . .
H32C H 0.5288 -0.5183 0.7722 0.052 Uiso 1 1 calc R . .
C33 C 0.7765(5) -0.0385(6) 0.2847(7) 0.047(2) Uani 1 1 d . . .
H33A H 0.8226 -0.0079 0.3024 0.057 Uiso 1 1 calc R . .
H33B H 0.7411 0.0126 0.2741 0.057 Uiso 1 1 calc R . .

loop_
_atom_site_aniso_label
_atom_site_aniso_U_11
_atom_site_aniso_U_22
_atom_site_aniso_U_33
_atom_site_aniso_U_23
_atom_site_aniso_U_13
_atom_site_aniso_U_12
Cu1 0.0204(5) 0.0178(4) 0.0170(4) -0.0009(3) 0.0019(3) 0.0014(4)
Cl1 0.079(2) 0.0450(13) 0.0459(12) -0.0002(10) 0.0124(12) -0.0149(12)
O1 0.033(3) 0.017(2) 0.020(2) -0.0003(18) 0.010(2) -0.002(2)
N1 0.014(3) 0.019(3) 0.021(3) -0.001(2) 0.000(2) 0.001(2)
C1 0.074(7) 0.036(5) 0.037(5) -0.001(4) 0.017(5) 0.012(4)
Cl2 0.0682(19) 0.0474(13) 0.0505(13) 0.0070(10) 0.0212(12) 0.0081(12)
O2 0.024(3) 0.021(2) 0.020(2) -0.0004(18) 0.006(2) -0.002(2)
N2 0.024(4) 0.017(3) 0.020(3) -0.001(2) -0.002(3) 0.002(2)
C2 0.038(6) 0.033(4) 0.032(4) -0.003(3) 0.002(4) 0.004(4)
O3 0.024(3) 0.024(2) 0.025(2) -0.0006(19) 0.009(2) 0.003(2)
C3 0.036(5) 0.034(4) 0.022(4) -0.006(3) 0.004(3) 0.007(4)
O4 0.028(3) 0.027(3) 0.021(2) -0.0028(19) 0.006(2) -0.001(2)
C4 0.020(4) 0.031(4) 0.029(4) -0.005(3) 0.007(3) 0.000(3)
C5 0.027(5) 0.025(4) 0.026(4) 0.000(3) 0.007(3) 0.007(3)
C6 0.018(4) 0.021(3) 0.021(3) 0.002(3) 0.000(3) -0.003(3)
C7 0.012(4) 0.026(4) 0.022(3) -0.003(3) -0.002(3) 0.005(3)
C8 0.020(4) 0.030(4) 0.013(3) -0.002(3) 0.005(3) -0.003(3)
C9 0.015(4) 0.020(3) 0.024(3) 0.005(3) -0.002(3) 0.001(3)
C10 0.022(4) 0.025(4) 0.010(3) 0.002(2) 0.004(3) 0.003(3)
C11 0.017(4) 0.023(3) 0.018(3) -0.001(3) 0.000(3) -0.004(3)
C12 0.015(4) 0.025(3) 0.016(3) 0.000(3) 0.000(3) 0.005(3)
C13 0.019(4) 0.020(3) 0.030(4) 0.003(3) -0.002(3) 0.001(3)
C14 0.014(4) 0.025(4) 0.020(3) 0.000(3) -0.006(3) -0.001(3)
C15 0.026(5) 0.020(3) 0.026(4) -0.003(3) 0.000(3) 0.000(3)
C16 0.033(5) 0.018(4) 0.039(4) 0.005(3) -0.008(4) 0.001(3)
C17 0.022(4) 0.024(4) 0.028(4) -0.010(3) -0.004(3) 0.003(3)
C18 0.020(4) 0.021(4) 0.027(4) -0.005(3) 0.004(3) 0.002(3)
C19 0.019(4) 0.021(3) 0.017(3) -0.002(2) -0.009(3) 0.003(3)
C20 0.015(4) 0.029(4) 0.019(3) -0.008(3) -0.003(3) 0.005(3)
C21 0.013(4) 0.021(3) 0.019(3) -0.002(3) 0.000(3) 0.003(3)
C22 0.020(4) 0.033(4) 0.018(3) -0.004(3) 0.001(3) 0.002(3)
C23 0.027(5) 0.034(4) 0.019(3) -0.005(3) 0.008(3) 0.007(3)
C24 0.010(4) 0.023(3) 0.021(3) 0.002(3) -0.001(3) 0.001(3)
C25 0.020(4) 0.022(3) 0.014(3) -0.001(2) 0.002(3) 0.001(3)
C26 0.013(4) 0.029(4) 0.014(3) 0.003(3) 0.002(3) 0.003(3)
C27 0.025(5) 0.026(4) 0.023(3) 0.000(3) 0.007(3) 0.005(3)
C28 0.026(5) 0.030(4) 0.021(3) 0.002(3) 0.007(3) -0.001(3)
C29 0.027(5) 0.034(4) 0.026(4) 0.003(3) 0.004(3) 0.001(3)
C30 0.026(5) 0.030(4) 0.022(3) 0.004(3) 0.005(3) 0.002(3)
C31 0.035(5) 0.032(4) 0.040(4) 0.000(3) 0.020(4) -0.002(4)
C32 0.037(5) 0.032(4) 0.037(4) 0.001(3) 0.014(4) 0.002(4)
C33 0.045(6) 0.042(5) 0.055(5) 0.006(4) 0.010(4) 0.008(4)

loop_
_atom_type_symbol
_atom_type_description
_atom_type_scat_dispersion_real
_atom_type_scat_dispersion_imag
_atom_type_scat_source
C C 0.0033 0.0016 'International Tables Vol C Tables 4.2.6.8 and 6.1.1.4'
H H 0.0000 0.0000 'International Tables Vol C Tables 4.2.6.8 and 6.1.1.4'
N N 0.0061 0.0033 'International Tables Vol C Tables 4.2.6.8 and 6.1.1.4'
O O 0.0106 0.0060 'International Tables Vol C Tables 4.2.6.8 and 6.1.1.4'
Cu Cu 0.3201 1.2651 'International Tables Vol C Tables 4.2.6.8 and 6.1.1.4'
Cl Cl 0.1484 0.1585 'International Tables Vol C Tables 4.2.6.8 and 6.1.1.4'

loop_
_geom_angle_atom_site_label_1
_geom_angle_atom_site_label_2
_geom_angle_atom_site_label_3
_geom_angle
_geom_angle_site_symmetry_1
_geom_angle_site_symmetry_3
_geom_angle_publ_flag
O1 Cu1 O2 88.86(18) . . ?
O1 Cu1 N2 174.9(2) . . ?
O2 Cu1 N2 93.8(2) . . ?
O1 Cu1 N1 94.1(2) . . ?
O2 Cu1 N1 173.0(2) . . ?
N2 Cu1 N1 83.8(2) . . ?
C11 O1 Cu1 127.2(4) . . ?
C13 N1 C14 121.4(5) . . ?
C13 N1 Cu1 125.2(4) . . ?
C14 N1 Cu1 113.2(4) . . ?
C2 C1 H1A 109.5 . . ?
C2 C1 H1B 109.5 . . ?
H1A C1 H1B 109.5 . . ?
C2 C1 H1C 109.5 . . ?
H1A C1 H1C 109.5 . . ?
H1B C1 H1C 109.5 . . ?
C26 O2 Cu1 127.4(4) . . ?
C20 N2 C19 121.1(5) . . ?
C20 N2 Cu1 124.7(4) . . ?
C19 N2 Cu1 114.1(4) . . ?
C1 C2 C3 112.2(6) . . ?
C1 C2 H2A 109.2 . . ?
C3 C2 H2A 109.2 . . ?
C1 C2 H2B 109.2 . . ?
C3 C2 H2B 109.2 . . ?
H2A C2 H2B 107.9 . . ?
C7 O3 C6 118.4(5) . . ?
C4 C3 C2 113.1(6) . . ?
C4 C3 H3A 109.0 . . ?
C2 C3 H3A 109.0 . . ?
C4 C3 H3B 109.0 . . ?
C2 C3 H3B 109.0 . . ?
H3A C3 H3B 107.8 . . ?
C24 O4 C27 118.4(5) . . ?
C3 C4 C5 112.8(6) . . ?
C3 C4 H4A 109.0 . . ?
C5 C4 H4A 109.0 . . ?
C3 C4 H4B 109.0 . . ?
C5 C4 H4B 109.0 . . ?
H4A C4 H4B 107.8 . . ?
C6 C5 C4 110.9(5) . . ?
C6 C5 H5A 109.5 . . ?
C4 C5 H5A 109.5 . . ?
C6 C5 H5B 109.5 . . ?
C4 C5 H5B 109.5 . . ?
H5A C5 H5B 108.0 . . ?
O3 C6 C5 109.2(5) . . ?
O3 C6 H6A 109.8 . . ?
C5 C6 H6A 109.8 . . ?
O3 C6 H6B 109.8 . . ?
C5 C6 H6B 109.8 . . ?
H6A C6 H6B 108.3 . . ?
O3 C7 C12 122.8(6) . . ?
O3 C7 C8 116.5(6) . . ?
C12 C7 C8 120.7(6) . . ?
C9 C8 C7 119.2(6) . . ?
C9 C8 H8A 120.4 . . ?
C7 C8 H8A 120.4 . . ?
C8 C9 C10 122.4(6) . . ?
C8 C9 H9A 118.8 . . ?
C10 C9 H9A 118.8 . . ?
C9 C10 C13 117.0(6) . . ?
C9 C10 C11 118.5(6) . . ?
C13 C10 C11 124.5(6) . . ?
O1 C11 C12 118.0(6) . . ?
O1 C11 C10 123.8(6) . . ?
C12 C11 C10 118.2(6) . . ?
C7 C12 C11 121.0(6) . . ?
C7 C12 H12A 119.5 . . ?
C11 C12 H12A 119.5 . . ?
N1 C13 C10 124.3(6) . . ?
N1 C13 H13A 117.8 . . ?
C10 C13 H13A 117.8 . . ?
C15 C14 C19 118.6(6) . . ?
C15 C14 N1 126.1(6) . . ?
C19 C14 N1 115.3(5) . . ?
C16 C15 C14 120.6(7) . . ?
C16 C15 H15A 119.7 . . ?
C14 C15 H15A 119.7 . . ?
C15 C16 C17 119.9(6) . . ?
C15 C16 H16A 120.0 . . ?
C17 C16 H16A 120.0 . . ?
C18 C17 C16 120.2(6) . . ?
C18 C17 H17A 119.9 . . ?
C16 C17 H17A 119.9 . . ?
C17 C18 C19 121.4(7) . . ?
C17 C18 H18A 119.3 . . ?
C19 C18 H18A 119.3 . . ?
C18 C19 C14 119.4(6) . . ?
C18 C19 N2 127.1(6) . . ?
C14 C19 N2 113.6(5) . . ?
N2 C20 C21 125.7(6) . . ?
N2 C20 H20A 117.2 . . ?
C21 C20 H20A 117.2 . . ?
C20 C21 C22 117.6(6) . . ?
C20 C21 C26 124.6(6) . . ?
C22 C21 C26 117.8(6) . . ?
C23 C22 C21 122.8(6) . . ?
C23 C22 H22A 118.6 . . ?
C21 C22 H22A 118.6 . . ?
C22 C23 C24 118.4(6) . . ?
C22 C23 H23A 120.8 . . ?
C24 C23 H23A 120.8 . . ?
O4 C24 C25 124.8(6) . . ?
O4 C24 C23 113.8(6) . . ?
C25 C24 C23 121.4(6) . . ?
C24 C25 C26 120.0(6) . . ?
C24 C25 H25A 120.0 . . ?
C26 C25 H25A 120.0 . . ?
O2 C26 C25 117.5(6) . . ?
O2 C26 C21 123.0(6) . . ?
C25 C26 C21 119.5(6) . . ?
O4 C27 C28 106.0(5) . . ?
O4 C27 H27A 110.5 . . ?
C28 C27 H27A 110.5 . . ?
O4 C27 H27B 110.5 . . ?
C28 C27 H27B 110.5 . . ?
H27A C27 H27B 108.7 . . ?
C27 C28 C29 113.0(5) . . ?
C27 C28 H28A 109.0 . . ?
C29 C28 H28A 109.0 . . ?
C27 C28 H28B 109.0 . . ?
C29 C28 H28B 109.0 . . ?
H28A C28 H28B 107.8 . . ?
C30 C29 C28 112.3(6) . . ?
C30 C29 H29A 109.1 . . ?
C28 C29 H29A 109.1 . . ?
C30 C29 H29B 109.1 . . ?
C28 C29 H29B 109.1 . . ?
H29A C29 H29B 107.9 . . ?
C31 C30 C29 116.4(6) . . ?
C31 C30 H30A 108.2 . . ?
C29 C30 H30A 108.2 . . ?
C31 C30 H30B 108.2 . . ?
C29 C30 H30B 108.2 . . ?
H30A C30 H30B 107.4 . . ?
C30 C31 C32 112.1(6) . . ?
C30 C31 H31A 109.2 . . ?
C32 C31 H31A 109.2 . . ?
C30 C31 H31B 109.2 . . ?
C32 C31 H31B 109.2 . . ?
H31A C31 H31B 107.9 . . ?
C31 C32 H32A 109.5 . . ?
C31 C32 H32B 109.5 . . ?
H32A C32 H32B 109.5 . . ?
C31 C32 H32C 109.5 . . ?
H32A C32 H32C 109.5 . . ?
H32B C32 H32C 109.5 . . ?
Cl2 C33 Cl1 112.5(5) . . ?
Cl2 C33 H33A 109.1 . . ?
Cl1 C33 H33A 109.1 . . ?
Cl2 C33 H33B 109.1 . . ?
Cl1 C33 H33B 109.1 . . ?
H33A C33 H33B 107.8 . . ?

loop_
_geom_bond_atom_site_label_1
_geom_bond_atom_site_label_2
_geom_bond_distance
_geom_bond_site_symmetry_2
_geom_bond_publ_flag
Cu1 O1 1.930(4) . ?
Cu1 O2 1.940(4) . ?
Cu1 N2 1.958(5) . ?
Cu1 N1 1.960(5) . ?
Cl1 C33 1.767(9) . ?
O1 C11 1.312(8) . ?
N1 C13 1.336(8) . ?
N1 C14 1.435(8) . ?
C1 C2 1.529(10) . ?
C1 H1A 0.9800 . ?
C1 H1B 0.9800 . ?
C1 H1C 0.9800 . ?
Cl2 C33 1.736(8) . ?
O2 C26 1.323(7) . ?
N2 C20 1.323(8) . ?
N2 C19 1.438(8) . ?
C2 C3 1.542(9) . ?
C2 H2A 0.9900 . ?
C2 H2B 0.9900 . ?
O3 C7 1.388(7) . ?
O3 C6 1.446(7) . ?
C3 C4 1.539(9) . ?
C3 H3A 0.9900 . ?
C3 H3B 0.9900 . ?
O4 C24 1.366(8) . ?
O4 C27 1.461(7) . ?
C4 C5 1.554(9) . ?
C4 H4A 0.9900 . ?
C4 H4B 0.9900 . ?
C5 C6 1.504(9) . ?
C5 H5A 0.9900 . ?
C5 H5B 0.9900 . ?
C6 H6A 0.9900 . ?
C6 H6B 0.9900 . ?
C7 C12 1.402(9) . ?
C7 C8 1.416(9) . ?
C8 C9 1.366(9) . ?
C8 H8A 0.9500 . ?
C9 C10 1.426(9) . ?
C9 H9A 0.9500 . ?
C10 C13 1.430(9) . ?
C10 C11 1.451(9) . ?
C11 C12 1.413(9) . ?
C12 H12A 0.9500 . ?
C13 H13A 0.9500 . ?
C14 C15 1.416(9) . ?
C14 C19 1.427(10) . ?
C15 C16 1.389(10) . ?
C15 H15A 0.9500 . ?
C16 C17 1.406(10) . ?
C16 H16A 0.9500 . ?
C17 C18 1.372(9) . ?
C17 H17A 0.9500 . ?
C18 C19 1.396(9) . ?
C18 H18A 0.9500 . ?
C20 C21 1.426(9) . ?
C20 H20A 0.9500 . ?
C21 C22 1.428(9) . ?
C21 C26 1.446(8) . ?
C22 C23 1.374(9) . ?
C22 H22A 0.9500 . ?
C23 C24 1.433(9) . ?
C23 H23A 0.9500 . ?
C24 C25 1.393(9) . ?
C25 C26 1.422(9) . ?
C25 H25A 0.9500 . ?
C27 C28 1.533(9) . ?
C27 H27A 0.9900 . ?
C27 H27B 0.9900 . ?
C28 C29 1.539(9) . ?
C28 H28A 0.9900 . ?
C28 H28B 0.9900 . ?
C29 C30 1.533(9) . ?
C29 H29A 0.9900 . ?
C29 H29B 0.9900 . ?
C30 C31 1.531(9) . ?
C30 H30A 0.9900 . ?
C30 H30B 0.9900 . ?
C31 C32 1.543(10) . ?
C31 H31A 0.9900 . ?
C31 H31B 0.9900 . ?
C32 H32A 0.9800 . ?
C32 H32B 0.9800 . ?
C32 H32C 0.9800 . ?
C33 H33A 0.9900 . ?
C33 H33B 0.9900 . ?

loop_
_geom_torsion_atom_site_label_1
_geom_torsion_atom_site_label_2
_geom_torsion_atom_site_label_3
_geom_torsion_atom_site_label_4
_geom_torsion
_geom_torsion_site_symmetry_1
_geom_torsion_site_symmetry_2
_geom_torsion_site_symmetry_3
_geom_torsion_site_symmetry_4
_geom_torsion_publ_flag
O2 Cu1 O1 C11 169.1(5) . . . . ?
N2 Cu1 O1 C11 -70(2) . . . . ?
N1 Cu1 O1 C11 -4.5(5) . . . . ?
O1 Cu1 N1 C13 9.7(6) . . . . ?
O2 Cu1 N1 C13 -104.8(16) . . . . ?
N2 Cu1 N1 C13 -175.0(6) . . . . ?
O1 Cu1 N1 C14 -175.4(4) . . . . ?
O2 Cu1 N1 C14 70.2(17) . . . . ?
N2 Cu1 N1 C14 0.0(4) . . . . ?
O1 Cu1 O2 C26 166.8(5) . . . . ?
N2 Cu1 O2 C26 -8.9(5) . . . . ?
N1 Cu1 O2 C26 -78.5(17) . . . . ?
O1 Cu1 N2 C20 -111(2) . . . . ?
O2 Cu1 N2 C20 10.5(6) . . . . ?
N1 Cu1 N2 C20 -176.2(6) . . . . ?
O1 Cu1 N2 C19 65(2) . . . . ?
O2 Cu1 N2 C19 -173.7(4) . . . . ?
N1 Cu1 N2 C19 -0.3(4) . . . . ?
C1 C2 C3 C4 173.5(7) . . . . ?
C2 C3 C4 C5 173.9(6) . . . . ?
C3 C4 C5 C6 177.1(6) . . . . ?
C7 O3 C6 C5 176.9(5) . . . . ?
C4 C5 C6 O3 177.9(6) . . . . ?
C6 O3 C7 C12 2.5(9) . . . . ?
C6 O3 C7 C8 -176.6(6) . . . . ?
O3 C7 C8 C9 -178.1(6) . . . . ?
C12 C7 C8 C9 2.9(10) . . . . ?
C7 C8 C9 C10 -1.1(10) . . . . ?
C8 C9 C10 C13 177.8(6) . . . . ?
C8 C9 C10 C11 -2.0(10) . . . . ?
Cu1 O1 C11 C12 -179.5(4) . . . . ?
Cu1 O1 C11 C10 -1.9(9) . . . . ?
C9 C10 C11 O1 -174.4(6) . . . . ?
C13 C10 C11 O1 5.9(10) . . . . ?
C9 C10 C11 C12 3.3(9) . . . . ?
C13 C10 C11 C12 -176.4(6) . . . . ?
O3 C7 C12 C11 179.5(6) . . . . ?
C8 C7 C12 C11 -1.5(10) . . . . ?
O1 C11 C12 C7 176.2(6) . . . . ?
C10 C11 C12 C7 -1.6(9) . . . . ?
C14 N1 C13 C10 176.7(6) . . . . ?
Cu1 N1 C13 C10 -8.7(10) . . . . ?
C9 C10 C13 N1 -179.8(6) . . . . ?
C11 C10 C13 N1 -0.1(11) . . . . ?
C13 N1 C14 C15 -5.4(10) . . . . ?
Cu1 N1 C14 C15 179.4(5) . . . . ?
C13 N1 C14 C19 175.6(6) . . . . ?
Cu1 N1 C14 C19 0.4(7) . . . . ?
C19 C14 C15 C16 -0.3(10) . . . . ?
N1 C14 C15 C16 -179.2(6) . . . . ?
C14 C15 C16 C17 0.6(10) . . . . ?
C15 C16 C17 C18 -0.9(10) . . . . ?
C16 C17 C18 C19 0.8(10) . . . . ?
C17 C18 C19 C14 -0.5(10) . . . . ?
C17 C18 C19 N2 179.4(6) . . . . ?
C15 C14 C19 C18 0.2(9) . . . . ?
N1 C14 C19 C18 179.3(6) . . . . ?
C15 C14 C19 N2 -179.7(6) . . . . ?
N1 C14 C19 N2 -0.6(8) . . . . ?
C20 N2 C19 C18 -3.2(10) . . . . ?
Cu1 N2 C19 C18 -179.3(5) . . . . ?
C20 N2 C19 C14 176.6(6) . . . . ?
Cu1 N2 C19 C14 0.6(7) . . . . ?
C19 N2 C20 C21 176.5(6) . . . . ?
Cu1 N2 C20 C21 -7.9(9) . . . . ?
N2 C20 C21 C22 179.8(6) . . . . ?
N2 C20 C21 C26 -0.3(11) . . . . ?
C20 C21 C22 C23 178.5(6) . . . . ?
C26 C21 C22 C23 -1.5(10) . . . . ?
C21 C22 C23 C24 0.7(10) . . . . ?
C27 O4 C24 C25 4.2(9) . . . . ?
C27 O4 C24 C23 -176.6(6) . . . . ?
C22 C23 C24 O4 -179.1(6) . . . . ?
C22 C23 C24 C25 0.1(10) . . . . ?
O4 C24 C25 C26 179.1(6) . . . . ?
C23 C24 C25 C26 -0.1(10) . . . . ?
Cu1 O2 C26 C25 -175.0(4) . . . . ?
Cu1 O2 C26 C21 4.2(9) . . . . ?
C24 C25 C26 O2 178.4(6) . . . . ?
C24 C25 C26 C21 -0.7(9) . . . . ?
C20 C21 C26 O2 2.4(10) . . . . ?
C22 C21 C26 O2 -177.6(6) . . . . ?
C20 C21 C26 C25 -178.5(6) . . . . ?
C22 C21 C26 C25 1.5(9) . . . . ?
C24 O4 C27 C28 175.2(5) . . . . ?
O4 C27 C28 C29 -173.1(5) . . . . ?
C27 C28 C29 C30 -176.6(6) . . . . ?
C28 C29 C30 C31 -175.3(6) . . . . ?
C29 C30 C31 C32 -172.6(6) . . . . ?
